data_7207677
loop_
_publ_author_name
'Bai, Dan'
'Benniston, Andrew C.'
'Hagon, Jerry'
'Lemmetyinen, Helge'
'Tkachenko, Nikolai V.'
'Clegg, William'
'Harrington, Ross W.'

_publ_section_title
;
 Exploring F\"orster electronic energy transfer in a decoupled
 anthracenyl-based borondipyrromethene (bodipy) dyad.
;
_journal_issue 13
_journal_name_full 'Physical chemistry chemical physics : PCCP'
_journal_page_first 4447
_journal_page_last 4456
_journal_paper_doi 10.1039/c2cp23868c
_journal_volume 14
_journal_year 2012
_chemical_formula_moiety 'C23 H26 B F2 N5'
_chemical_formula_sum 'C23 H26 B F2 N5'
_chemical_formula_weight 421.30
_chemical_name_systematic
;
?
;
_space_group_IT_number 4
_symmetry_cell_setting monoclinic
_symmetry_space_group_name_Hall 'P 2yb'
_symmetry_space_group_name_H-M 'P 1 21 1'
_atom_sites_solution_hydrogens geom
_atom_sites_solution_primary direct
_atom_sites_solution_secondary difmap
_audit_creation_method SHELXL-97
_cell_angle_alpha 90.00
_cell_angle_beta 96.325(6)
_cell_angle_gamma 90.00
_cell_formula_units_Z 2
_cell_length_a 7.4253(4)
_cell_length_b 18.6837(11)
_cell_length_c 7.9579(5)
_cell_measurement_reflns_used 1530
_cell_measurement_temperature 150(2)
_cell_measurement_theta_max 28.23
_cell_measurement_theta_min 3.26
_cell_volume 1097.30(11)
_computing_cell_refinement
;
CrysAlisPro, Oxford Diffraction Ltd.,
Version 1.171.33.55 (release 05-01-2010 CrysAlis171 .NET)
(compiled Jan 5 2010,16:28:46)
;
_computing_data_collection
;
CrysAlisPro, Oxford Diffraction Ltd.,
Version 1.171.33.55 (release 05-01-2010 CrysAlis171 .NET)
(compiled Jan 5 2010,16:28:46)
;
_computing_data_reduction
;
CrysAlisPro, Oxford Diffraction Ltd.,
Version 1.171.33.55 (release 05-01-2010 CrysAlis171 .NET)
(compiled Jan 5 2010,16:28:46)
;
_computing_molecular_graphics 'Bruker SHELXTL'
_computing_publication_material 'Bruker SHELXTL and local programs'
_computing_structure_refinement 'Bruker SHELXTL'
_computing_structure_solution 'Bruker SHELXTL'
_diffrn_ambient_temperature 150(2)
_diffrn_detector_area_resol_mean 10.3968
_diffrn_measured_fraction_theta_full 0.970
_diffrn_measured_fraction_theta_max 0.816
_diffrn_measurement_device_type 'Oxford Diffraction Gemini A Ultra diffractometer'
_diffrn_measurement_method '\w scans'
_diffrn_radiation_monochromator none
_diffrn_radiation_source 'sealed tube with Enhance optics'
_diffrn_radiation_type MoK\a
_diffrn_radiation_wavelength 0.71073
_diffrn_reflns_av_R_equivalents 0.0496
_diffrn_reflns_av_sigmaI/netI 0.1026
_diffrn_reflns_limit_h_max 9
_diffrn_reflns_limit_h_min -9
_diffrn_reflns_limit_k_max 19
_diffrn_reflns_limit_k_min -24
_diffrn_reflns_limit_l_max 8
_diffrn_reflns_limit_l_min -10
_diffrn_reflns_number 5172
_diffrn_reflns_theta_full 26.00
_diffrn_reflns_theta_max 28.52
_diffrn_reflns_theta_min 3.37
_exptl_absorpt_coefficient_mu 0.089
_exptl_absorpt_correction_T_max 0.974
_exptl_absorpt_correction_T_min 0.918
_exptl_absorpt_correction_type multi-scan
_exptl_absorpt_process_details
;
CrysAlisPro, Oxford Diffraction Ltd.,
Version 1.171.33.55 (release 05-01-2010 CrysAlis171 .NET)
(compiled Jan 5 2010,16:28:46)
Empirical absorption correction using spherical harmonics,
implemented in SCALE3 ABSPACK scaling algorithm.
;
_exptl_crystal_colour red
_exptl_crystal_density_diffrn 1.275
_exptl_crystal_density_method 'not measured'
_exptl_crystal_description block
_exptl_crystal_F_000 444
_exptl_crystal_size_max 0.32
_exptl_crystal_size_mid 0.30
_exptl_crystal_size_min 0.30
_refine_diff_density_max 0.432
_refine_diff_density_min -0.161
_refine_diff_density_rms 0.043
_refine_ls_extinction_coef 0.011(3)
_refine_ls_extinction_expression Fc^*^=kFc[1+0.001xFc^2^\l^3^/sin(2\q)]^-1/4^
_refine_ls_extinction_method SHELXL
_refine_ls_goodness_of_fit_ref 0.873
_refine_ls_hydrogen_treatment constr
_refine_ls_matrix_type full
_refine_ls_number_parameters 287
_refine_ls_number_reflns 2340
_refine_ls_number_restraints 1
_refine_ls_restrained_S_all 0.873
_refine_ls_R_factor_all 0.0896
_refine_ls_R_factor_gt 0.0455
_refine_ls_shift/su_max 0.001
_refine_ls_shift/su_mean 0.000
_refine_ls_structure_factor_coef Fsqd
_refine_ls_weighting_details 'calc w=1/[\s^2^(Fo^2^)+(0.0565P)^2^+0.0000P] where P=(Fo^2^+2Fc^2^)/3'
_refine_ls_weighting_scheme calc
_refine_ls_wR_factor_gt 0.0973
_refine_ls_wR_factor_ref 0.1053
_reflns_number_gt 1303
_reflns_number_total 2340
_reflns_threshold_expression I>2\s(I)
_cod_data_source_file c2cp23868c.txt
_cod_data_source_block acb84
_cod_original_sg_symbol_H-M 'P 21'
_cod_database_code 7207677
_computing_special_details
;
TITL acb84 in P2(1)
CELL 0.71073 7.4253 18.6837 7.9579 90.000 96.325 90.000
ZERR 2.00 0.0004 0.0011 0.0005 0.000 0.006 0.000
LATT -1
SYMM -X, 0.5+Y, -Z
SFAC C H B N F
UNIT 46 52 2 10 4

REM red block
SIZE 0.32 0.30 0.30
TEMP -123
MERG 4
OMIT 0 -2 1
OMIT 4 7 5

L.S. 12
BOND $H
CONF
FMAP 2
PLAN 5
ACTA 52

WGHT 0.056500
EXTI 0.011106
FVAR 7.81909
B 3 0.409644 0.737797 0.569095 11.00000 0.02439 0.03726 =
0.04663 -0.00259 0.00968 -0.00227
F1 5 0.435414 0.803814 0.648329 11.00000 0.06071 0.03617 =
0.05778 -0.00248 0.02572 0.01189
F2 5 0.230584 0.732659 0.498111 11.00000 0.02715 0.06601 =
0.07041 0.02196 0.00857 0.00177
N1 4 0.537560 0.729872 0.429688 11.00000 0.02719 0.02817 =
0.03498 0.00031 0.00313 -0.00086
N2 4 0.457110 0.676731 0.694554 11.00000 0.02280 0.03278 =
0.04115 0.00099 0.00544 0.00036
N3 4 1.210562 0.406183 0.471271 11.00000 0.03801 0.04103 =
0.05076 0.00125 0.00573 0.00676
N4 4 1.156662 0.347927 0.410527 11.00000 0.03573 0.04931 =
0.04532 0.01271 0.00733 0.01971
N5 4 1.125961 0.292547 0.353909 11.00000 0.04704 0.05087 =
0.05370 0.00083 0.00636 0.01629
C1 1 0.546552 0.774896 0.297036 11.00000 0.03428 0.02644 =
0.03686 0.00136 -0.00618 -0.00508
C2 1 0.680547 0.750444 0.197676 11.00000 0.02784 0.03106 =
0.03420 -0.00395 -0.00002 -0.00594
C3 1 0.754527 0.688375 0.272376 11.00000 0.02569 0.03405 =
0.02960 -0.00230 0.00087 -0.00396
C4 1 0.664702 0.675297 0.420676 11.00000 0.02810 0.02271 =
0.03424 -0.00301 0.00500 -0.00632
C5 1 0.688956 0.623368 0.544486 11.00000 0.02706 0.02449 =
0.02912 -0.00499 0.00117 -0.00246
C6 1 0.588261 0.624096 0.682709 11.00000 0.03074 0.02755 =
0.03454 -0.00322 0.00455 -0.00522
C7 1 0.595317 0.579879 0.829365 11.00000 0.03036 0.03552 =
0.03319 -0.00227 0.00171 -0.00857
C8 1 0.464387 0.606284 0.926930 11.00000 0.03305 0.04248 =
0.03602 -0.00194 0.00262 -0.01043
C9 1 0.382826 0.665363 0.842328 11.00000 0.02810 0.03998 =
0.03585 -0.00037 0.00494 -0.00591
C10 1 0.434244 0.839987 0.271668 11.00000 0.03764 0.04302 =
0.05302 0.00617 -0.00215 0.00921
AFIX 137
H10A 2 0.324132 0.834161 0.327806 11.00000 -1.50000
H10B 2 0.401056 0.847730 0.150411 11.00000 -1.50000
H10C 2 0.502969 0.881294 0.319943 11.00000 -1.50000
AFIX 0
C11 1 0.736417 0.787363 0.046635 11.00000 0.03927 0.04592 =
0.03936 0.00833 0.01009 -0.00032
AFIX 23
H11A 2 0.633606 0.816039 -0.006981 11.00000 -1.20000
H11B 2 0.767552 0.751182 -0.036345 11.00000 -1.20000
AFIX 0
C12 1 0.897564 0.835895 0.091347 11.00000 0.05978 0.05690 =
0.04989 -0.00344 0.01763 -0.01634
AFIX 137
H12A 2 0.935398 0.856753 -0.012170 11.00000 -1.50000
H12B 2 0.997778 0.808116 0.149340 11.00000 -1.50000
H12C 2 0.863948 0.874267 0.165849 11.00000 -1.50000
AFIX 0
C13 1 0.899374 0.645415 0.206133 11.00000 0.04054 0.03930 =
0.03541 -0.00364 0.01343 -0.00485
AFIX 137
H13A 2 0.895644 0.652863 0.083899 11.00000 -1.50000
H13B 2 0.880425 0.594591 0.229047 11.00000 -1.50000
H13C 2 1.017673 0.660432 0.261725 11.00000 -1.50000
AFIX 0
C14 1 0.721155 0.518246 0.878856 11.00000 0.05267 0.04165 =
0.03292 -0.00394 -0.00274 -0.00254
AFIX 137
H14A 2 0.710213 0.504618 0.996217 11.00000 -1.50000
H14B 2 0.846265 0.532673 0.868136 11.00000 -1.50000
H14C 2 0.688781 0.477386 0.804386 11.00000 -1.50000
AFIX 0
C15 1 0.414836 0.576598 1.090271 11.00000 0.04646 0.05281 =
0.03434 0.00546 0.00544 -0.00846
AFIX 23
H15A 2 0.362244 0.615230 1.154657 11.00000 -1.20000
H15B 2 0.525812 0.559249 1.158471 11.00000 -1.20000
AFIX 0
C16 1 0.278830 0.515143 1.063295 11.00000 0.07647 0.08339 =
0.04425 0.00590 0.01528 -0.04410
AFIX 137
H16A 2 0.247432 0.498374 1.173061 11.00000 -1.50000
H16B 2 0.332679 0.475732 1.004721 11.00000 -1.50000
H16C 2 0.169185 0.531922 0.994808 11.00000 -1.50000
AFIX 0
C17 1 0.242001 0.713741 0.898943 11.00000 0.03815 0.07338 =
0.06105 0.01707 0.02305 0.00942
AFIX 137
H17A 2 0.131630 0.710560 0.819533 11.00000 -1.50000
H17B 2 0.286778 0.763120 0.902649 11.00000 -1.50000
H17C 2 0.214912 0.699383 1.011908 11.00000 -1.50000
AFIX 0
C18 1 0.823340 0.564993 0.530434 11.00000 0.03011 0.02645 =
0.02715 0.00065 0.00408 -0.00096
C19 1 1.006777 0.577092 0.569737 11.00000 0.03412 0.02838 =
0.04424 -0.00088 0.00340 0.00190
AFIX 43
H19 2 1.047382 0.622836 0.609946 11.00000 -1.20000
AFIX 0
C20 1 1.131778 0.523899 0.551569 11.00000 0.02760 0.04365 =
0.03811 0.00012 0.00249 -0.00088
AFIX 43
H20 2 1.257460 0.532669 0.580037 11.00000 -1.20000
AFIX 0
C21 1 1.071682 0.457130 0.490979 11.00000 0.03513 0.02989 =
0.03788 0.00956 0.00990 0.00844
C22 1 0.890248 0.443805 0.451333 11.00000 0.03318 0.02736 =
0.03497 0.00075 0.01002 -0.00143
AFIX 43
H22 2 0.850317 0.398161 0.409871 11.00000 -1.20000
AFIX 0
C23 1 0.765267 0.497603 0.472293 11.00000 0.03236 0.03176 =
0.02953 -0.00128 0.00382 0.00001
AFIX 43
H23 2 0.639420 0.488348 0.446796 11.00000 -1.20000

HKLF 4

REM acb84 in P2(1)
REM R1 = 0.0455 for 1303 Fo > 4sig(Fo) and 0.0896 for all 2340 data
REM 287 parameters refined using 1 restraints

END

;

loop_
_symmetry_equiv_pos_as_xyz
'x, y, z'
'-x, y+1/2, -z'

loop_
_atom_site_label
_atom_site_type_symbol
_atom_site_fract_x
_atom_site_fract_y
_atom_site_fract_z
_atom_site_U_iso_or_equiv
_atom_site_adp_type
_atom_site_occupancy
_atom_site_symmetry_multiplicity
_atom_site_calc_flag
_atom_site_refinement_flags
B B 0.4096(6) 0.7378(3) 0.5691(6) 0.0357(12) Uani 1 1 d .
F1 F 0.4354(3) 0.80381(12) 0.6483(3) 0.0501(7) Uani 1 1 d .
F2 F 0.2306(3) 0.73266(17) 0.4981(3) 0.0543(8) Uani 1 1 d .
N1 N 0.5376(4) 0.72987(18) 0.4297(4) 0.0301(8) Uani 1 1 d .
N2 N 0.4571(4) 0.67673(17) 0.6946(4) 0.0321(9) Uani 1 1 d .
N3 N 1.2106(5) 0.4062(2) 0.4713(5) 0.0432(10) Uani 1 1 d .
N4 N 1.1567(5) 0.3479(2) 0.4105(5) 0.0432(10) Uani 1 1 d .
N5 N 1.1260(5) 0.2925(2) 0.3539(5) 0.0505(10) Uani 1 1 d .
C1 C 0.5466(6) 0.7749(2) 0.2970(6) 0.0333(10) Uani 1 1 d .
C2 C 0.6805(5) 0.7504(2) 0.1977(5) 0.0313(10) Uani 1 1 d .
C3 C 0.7545(5) 0.6884(2) 0.2724(5) 0.0299(10) Uani 1 1 d .
C4 C 0.6647(5) 0.6753(2) 0.4207(5) 0.0282(10) Uani 1 1 d .
C5 C 0.6890(5) 0.6234(2) 0.5445(5) 0.0270(9) Uani 1 1 d .
C6 C 0.5883(5) 0.6241(2) 0.6827(5) 0.0309(10) Uani 1 1 d .
C7 C 0.5953(5) 0.5799(2) 0.8294(5) 0.0332(10) Uani 1 1 d .
C8 C 0.4644(6) 0.6063(2) 0.9269(5) 0.0373(11) Uani 1 1 d .
C9 C 0.3828(5) 0.6654(2) 0.8423(5) 0.0345(10) Uani 1 1 d .
C10 C 0.4342(6) 0.8400(2) 0.2717(6) 0.0451(12) Uani 1 1 d .
H10A H 0.3241 0.8342 0.3278 0.068 Uiso 1 1 calc R
H10B H 0.4011 0.8477 0.1504 0.068 Uiso 1 1 calc R
H10C H 0.5030 0.8813 0.3199 0.068 Uiso 1 1 calc R
C11 C 0.7364(6) 0.7874(2) 0.0466(6) 0.0411(11) Uani 1 1 d .
H11A H 0.6336 0.8160 -0.0070 0.049 Uiso 1 1 calc R
H11B H 0.7676 0.7512 -0.0363 0.049 Uiso 1 1 calc R
C12 C 0.8976(7) 0.8359(3) 0.0913(6) 0.0547(13) Uani 1 1 d .
H12A H 0.9354 0.8568 -0.0122 0.082 Uiso 1 1 calc R
H12B H 0.9978 0.8081 0.1493 0.082 Uiso 1 1 calc R
H12C H 0.8639 0.8743 0.1658 0.082 Uiso 1 1 calc R
C13 C 0.8994(6) 0.6454(2) 0.2061(6) 0.0377(11) Uani 1 1 d .
H13A H 0.8956 0.6529 0.0839 0.057 Uiso 1 1 calc R
H13B H 0.8804 0.5946 0.2290 0.057 Uiso 1 1 calc R
H13C H 1.0177 0.6604 0.2617 0.057 Uiso 1 1 calc R
C14 C 0.7212(6) 0.5182(2) 0.8789(6) 0.0430(12) Uani 1 1 d .
H14A H 0.7102 0.5046 0.9962 0.064 Uiso 1 1 calc R
H14B H 0.8463 0.5327 0.8681 0.064 Uiso 1 1 calc R
H14C H 0.6888 0.4774 0.8044 0.064 Uiso 1 1 calc R
C15 C 0.4148(6) 0.5766(3) 1.0903(5) 0.0445(11) Uani 1 1 d .
H15A H 0.3622 0.6152 1.1547 0.053 Uiso 1 1 calc R
H15B H 0.5258 0.5592 1.1585 0.053 Uiso 1 1 calc R
C16 C 0.2788(8) 0.5151(3) 1.0633(7) 0.0674(16) Uani 1 1 d .
H16A H 0.2474 0.4984 1.1731 0.101 Uiso 1 1 calc R
H16B H 0.3327 0.4757 1.0047 0.101 Uiso 1 1 calc R
H16C H 0.1692 0.5319 0.9948 0.101 Uiso 1 1 calc R
C17 C 0.2420(6) 0.7137(3) 0.8989(7) 0.0562(15) Uani 1 1 d .
H17A H 0.1316 0.7106 0.8195 0.084 Uiso 1 1 calc R
H17B H 0.2868 0.7631 0.9026 0.084 Uiso 1 1 calc R
H17C H 0.2149 0.6994 1.0119 0.084 Uiso 1 1 calc R
C18 C 0.8233(5) 0.5650(2) 0.5304(5) 0.0278(10) Uani 1 1 d .
C19 C 1.0068(5) 0.5771(2) 0.5697(5) 0.0357(10) Uani 1 1 d .
H19 H 1.0474 0.6228 0.6099 0.043 Uiso 1 1 calc R
C20 C 1.1318(6) 0.5239(2) 0.5516(5) 0.0365(11) Uani 1 1 d .
H20 H 1.2575 0.5327 0.5800 0.044 Uiso 1 1 calc R
C21 C 1.0717(6) 0.4571(2) 0.4910(6) 0.0339(10) Uani 1 1 d .
C22 C 0.8902(5) 0.4438(2) 0.4513(5) 0.0314(10) Uani 1 1 d .
H22 H 0.8503 0.3982 0.4099 0.038 Uiso 1 1 calc R
C23 C 0.7653(6) 0.4976(2) 0.4723(5) 0.0312(10) Uani 1 1 d .
H23 H 0.6394 0.4883 0.4468 0.037 Uiso 1 1 calc R

loop_
_atom_site_aniso_label
_atom_site_aniso_U_11
_atom_site_aniso_U_22
_atom_site_aniso_U_33
_atom_site_aniso_U_23
_atom_site_aniso_U_13
_atom_site_aniso_U_12
B 0.024(2) 0.037(3) 0.047(3) -0.003(3) 0.010(2) -0.002(3)
F1 0.0607(17) 0.0362(14) 0.0578(17) -0.0025(14) 0.0257(14) 0.0119(13)
F2 0.0271(12) 0.0660(17) 0.0704(18) 0.0220(16) 0.0086(12) 0.0018(14)
N1 0.0272(16) 0.0282(18) 0.035(2) 0.0003(18) 0.0031(15) -0.0009(17)
N2 0.0228(17) 0.0328(19) 0.041(2) 0.0010(17) 0.0054(17) 0.0004(17)
N3 0.038(2) 0.041(2) 0.051(2) 0.001(2) 0.0057(18) 0.007(2)
N4 0.036(2) 0.049(3) 0.045(2) 0.013(2) 0.0073(18) 0.020(2)
N5 0.047(2) 0.051(3) 0.054(3) 0.001(2) 0.0064(19) 0.016(2)
C1 0.034(2) 0.026(2) 0.037(2) 0.001(2) -0.006(2) -0.005(2)
C2 0.028(2) 0.031(3) 0.034(2) -0.004(2) 0.0000(19) -0.006(2)
C3 0.026(2) 0.034(2) 0.030(2) -0.002(2) 0.001(2) -0.004(2)
C4 0.028(2) 0.023(2) 0.034(3) -0.003(2) 0.0050(19) -0.006(2)
C5 0.027(2) 0.024(2) 0.029(2) -0.0050(19) 0.0012(19) -0.0025(18)
C6 0.031(2) 0.028(2) 0.035(2) -0.003(2) 0.005(2) -0.005(2)
C7 0.030(2) 0.036(2) 0.033(2) -0.002(2) 0.0017(19) -0.009(2)
C8 0.033(2) 0.042(3) 0.036(3) -0.002(2) 0.003(2) -0.010(2)
C9 0.028(2) 0.040(3) 0.036(3) 0.000(2) 0.005(2) -0.006(2)
C10 0.038(3) 0.043(3) 0.053(3) 0.006(3) -0.002(2) 0.009(2)
C11 0.039(3) 0.046(3) 0.039(3) 0.008(2) 0.010(2) 0.000(2)
C12 0.060(3) 0.057(3) 0.050(3) -0.003(3) 0.018(3) -0.016(3)
C13 0.041(2) 0.039(3) 0.035(2) -0.004(2) 0.013(2) -0.005(2)
C14 0.053(3) 0.042(3) 0.033(3) -0.004(2) -0.003(2) -0.003(2)
C15 0.046(3) 0.053(3) 0.034(3) 0.005(2) 0.005(2) -0.008(3)
C16 0.076(4) 0.083(4) 0.044(3) 0.006(3) 0.015(3) -0.044(4)
C17 0.038(2) 0.073(4) 0.061(3) 0.017(3) 0.023(2) 0.009(3)
C18 0.030(2) 0.026(2) 0.027(2) 0.0006(19) 0.0041(18) -0.001(2)
C19 0.034(2) 0.028(2) 0.044(3) -0.001(2) 0.003(2) 0.002(2)
C20 0.028(2) 0.044(3) 0.038(3) 0.000(2) 0.0025(19) -0.001(2)
C21 0.035(3) 0.030(2) 0.038(2) 0.010(2) 0.010(2) 0.008(2)
C22 0.033(3) 0.027(2) 0.035(2) 0.001(2) 0.010(2) -0.001(2)
C23 0.032(2) 0.032(2) 0.030(2) -0.001(2) 0.0038(18) 0.000(2)

loop_
_atom_type_symbol
_atom_type_description
_atom_type_scat_dispersion_real
_atom_type_scat_dispersion_imag
_atom_type_scat_source
C C 0.0033 0.0000 'International Tables Vol C Tables 4.2.6.8 and 6.1.1.4'
H H 0.0000 0.0000 'International Tables Vol C Tables 4.2.6.8 and 6.1.1.4'
B B 0.0013 0.0000 'International Tables Vol C Tables 4.2.6.8 and 6.1.1.4'
N N 0.0061 0.0000 'International Tables Vol C Tables 4.2.6.8 and 6.1.1.4'
F F 0.0171 0.0000 'International Tables Vol C Tables 4.2.6.8 and 6.1.1.4'

loop_
_geom_angle_atom_site_label_1
_geom_angle_atom_site_label_2
_geom_angle_atom_site_label_3
_geom_angle
F1 B F2 108.9(4)
F1 B N1 110.3(4)
F1 B N2 110.8(4)
F2 B N1 109.7(4)
F2 B N2 110.8(4)
N1 B N2 106.3(4)
B N1 C1 125.9(4)
B N1 C4 125.4(3)
C1 N1 C4 108.7(3)
B N2 C6 126.4(3)
B N2 C9 126.1(3)
C6 N2 C9 107.4(3)
N4 N3 C21 115.0(4)
N3 N4 N5 172.7(4)
N1 C1 C2 109.4(3)
N1 C1 C10 122.8(4)
C2 C1 C10 127.7(4)
C1 C2 C3 107.5(4)
C1 C2 C11 125.4(4)
C3 C2 C11 127.0(4)
C2 C3 C4 107.2(3)
C2 C3 C13 124.6(4)
C4 C3 C13 128.2(4)
N1 C4 C3 107.2(3)
N1 C4 C5 120.8(4)
C3 C4 C5 132.0(4)
C4 C5 C6 121.1(4)
C4 C5 C18 119.8(3)
C6 C5 C18 119.1(4)
N2 C6 C5 119.9(4)
N2 C6 C7 108.4(3)
C5 C6 C7 131.6(4)
C6 C7 C8 106.5(4)
C6 C7 C14 128.5(4)
C8 C7 C14 124.9(4)
C7 C8 C9 107.6(4)
C7 C8 C15 127.1(4)
C9 C8 C15 125.2(4)
N2 C9 C8 110.0(4)
N2 C9 C17 121.9(4)
C8 C9 C17 128.0(4)
C1 C10 H10A 109.5
C1 C10 H10B 109.5
C1 C10 H10C 109.5
H10A C10 H10B 109.5
H10A C10 H10C 109.5
H10B C10 H10C 109.5
C2 C11 H11A 109.2
C2 C11 H11B 109.2
C2 C11 C12 111.9(4)
H11A C11 H11B 107.9
H11A C11 C12 109.2
H11B C11 C12 109.2
C11 C12 H12A 109.5
C11 C12 H12B 109.5
C11 C12 H12C 109.5
H12A C12 H12B 109.5
H12A C12 H12C 109.5
H12B C12 H12C 109.5
C3 C13 H13A 109.5
C3 C13 H13B 109.5
C3 C13 H13C 109.5
H13A C13 H13B 109.5
H13A C13 H13C 109.5
H13B C13 H13C 109.5
C7 C14 H14A 109.5
C7 C14 H14B 109.5
C7 C14 H14C 109.5
H14A C14 H14B 109.5
H14A C14 H14C 109.5
H14B C14 H14C 109.5
C8 C15 H15A 109.2
C8 C15 H15B 109.2
C8 C15 C16 112.2(4)
H15A C15 H15B 107.9
H15A C15 C16 109.2
H15B C15 C16 109.2
C15 C16 H16A 109.5
C15 C16 H16B 109.5
C15 C16 H16C 109.5
H16A C16 H16B 109.5
H16A C16 H16C 109.5
H16B C16 H16C 109.5
C9 C17 H17A 109.5
C9 C17 H17B 109.5
C9 C17 H17C 109.5
H17A C17 H17B 109.5
H17A C17 H17C 109.5
H17B C17 H17C 109.5
C5 C18 C19 121.0(4)
C5 C18 C23 120.1(3)
C19 C18 C23 119.0(4)
C18 C19 H19 119.4
C18 C19 C20 121.1(4)
H19 C19 C20 119.4
C19 C20 H20 120.4
C19 C20 C21 119.2(4)
H20 C20 C21 120.4
N3 C21 C20 115.4(4)
N3 C21 C22 123.9(4)
C20 C21 C22 120.7(4)
C21 C22 H22 120.2
C21 C22 C23 119.5(4)
H22 C22 C23 120.2
C18 C23 C22 120.5(4)
C18 C23 H23 119.8
C22 C23 H23 119.8

loop_
_geom_bond_atom_site_label_1
_geom_bond_atom_site_label_2
_geom_bond_distance
B F1 1.389(6)
B F2 1.389(5)
B N1 1.545(6)
B N2 1.531(6)
N1 C1 1.357(5)
N1 C4 1.397(5)
N2 C6 1.394(5)
N2 C9 1.369(5)
N3 N4 1.239(6)
N3 C21 1.425(5)
N4 N5 1.141(5)
C1 C2 1.413(6)
C1 C10 1.476(5)
C2 C3 1.389(6)
C2 C11 1.484(6)
C3 C4 1.439(6)
C3 C13 1.485(6)
C4 C5 1.380(5)
C5 C6 1.397(6)
C5 C18 1.491(6)
C6 C7 1.426(6)
C7 C8 1.399(6)
C7 C14 1.508(6)
C8 C9 1.396(6)
C8 C15 1.496(6)
C9 C17 1.489(6)
C10 H10A 0.980
C10 H10B 0.980
C10 H10C 0.980
C11 H11A 0.990
C11 H11B 0.990
C11 C12 1.512(6)
C12 H12A 0.980
C12 H12B 0.980
C12 H12C 0.980
C13 H13A 0.980
C13 H13B 0.980
C13 H13C 0.980
C14 H14A 0.980
C14 H14B 0.980
C14 H14C 0.980
C15 H15A 0.990
C15 H15B 0.990
C15 C16 1.529(7)
C16 H16A 0.980
C16 H16B 0.980
C16 H16C 0.980
C17 H17A 0.980
C17 H17B 0.980
C17 H17C 0.980
C18 C19 1.382(5)
C18 C23 1.393(5)
C19 H19 0.950
C19 C20 1.378(6)
C20 H20 0.950
C20 C21 1.393(6)
C21 C22 1.372(6)
C22 H22 0.950
C22 C23 1.390(5)
C23 H23 0.950

loop_
_geom_torsion_atom_site_label_1
_geom_torsion_atom_site_label_2
_geom_torsion_atom_site_label_3
_geom_torsion_atom_site_label_4
_geom_torsion
F1 B N1 C1 -56.8(5)
F1 B N1 C4 122.5(4)
F2 B N1 C1 63.1(5)
F2 B N1 C4 -117.6(4)
N2 B N1 C1 -177.0(3)
N2 B N1 C4 2.3(5)
F1 B N2 C6 -120.7(4)
F1 B N2 C9 56.8(5)
F2 B N2 C6 118.4(4)
F2 B N2 C9 -64.2(6)
N1 B N2 C6 -0.8(5)
N1 B N2 C9 176.6(3)
B N1 C1 C2 179.5(4)
B N1 C1 C10 1.6(6)
C4 N1 C1 C2 0.1(4)
C4 N1 C1 C10 -177.8(3)
N1 C1 C2 C3 0.3(4)
N1 C1 C2 C11 -176.8(4)
C10 C1 C2 C3 178.1(4)
C10 C1 C2 C11 1.0(6)
C1 C2 C3 C4 -0.5(4)
C1 C2 C3 C13 179.5(4)
C11 C2 C3 C4 176.5(4)
C11 C2 C3 C13 -3.5(6)
B N1 C4 C3 -179.8(3)
B N1 C4 C5 -1.9(5)
C1 N1 C4 C3 -0.4(4)
C1 N1 C4 C5 177.5(3)
C2 C3 C4 N1 0.5(4)
C2 C3 C4 C5 -177.1(4)
C13 C3 C4 N1 -179.4(4)
C13 C3 C4 C5 3.0(7)
N1 C4 C5 C6 -0.4(5)
N1 C4 C5 C18 179.0(3)
C3 C4 C5 C6 176.9(4)
C3 C4 C5 C18 -3.7(6)
B N2 C6 C5 -1.1(6)
B N2 C6 C7 177.1(4)
C9 N2 C6 C5 -179.0(4)
C9 N2 C6 C7 -0.8(4)
C4 C5 C6 N2 1.9(6)
C4 C5 C6 C7 -175.8(4)
C18 C5 C6 N2 -177.6(3)
C18 C5 C6 C7 4.7(6)
N2 C6 C7 C8 1.0(4)
N2 C6 C7 C14 -176.7(4)
C5 C6 C7 C8 178.9(4)
C5 C6 C7 C14 1.2(7)
C6 C7 C8 C9 -0.8(4)
C6 C7 C8 C15 177.8(4)
C14 C7 C8 C9 177.0(4)
C14 C7 C8 C15 -4.4(7)
B N2 C9 C8 -177.6(4)
B N2 C9 C17 -0.2(6)
C6 N2 C9 C8 0.2(4)
C6 N2 C9 C17 177.6(4)
C7 C8 C9 N2 0.4(4)
C7 C8 C9 C17 -176.8(4)
C15 C8 C9 N2 -178.3(4)
C15 C8 C9 C17 4.6(7)
C1 C2 C11 C12 93.5(5)
C3 C2 C11 C12 -83.0(5)
C7 C8 C15 C16 -83.6(6)
C9 C8 C15 C16 94.8(5)
C4 C5 C18 C19 77.5(5)
C4 C5 C18 C23 -100.6(5)
C6 C5 C18 C19 -103.1(5)
C6 C5 C18 C23 78.8(5)
C5 C18 C19 C20 -177.8(4)
C23 C18 C19 C20 0.3(6)
C18 C19 C20 C21 0.6(6)
C19 C20 C21 N3 178.1(4)
C19 C20 C21 C22 -0.7(6)
N4 N3 C21 C20 -177.0(4)
N4 N3 C21 C22 1.7(6)
N3 C21 C22 C23 -178.8(4)
C20 C21 C22 C23 -0.1(6)
C21 C22 C23 C18 1.1(6)
C5 C18 C23 C22 177.0(4)
C19 C18 C23 C22 -1.1(6)
